data_8100118
loop_
_publ_author_name
'Caracelli, Ignez'

_publ_section_title
;
Crystal structure of bis(benzyltriethylammonium) hexachlorotellurate
(IV), [C~7~H~7~(C~2~H~5~)~3~N]~2~(TeCl~6~)
;
_journal_issue 3
_journal_name_full 'Zeitschrift f\"ur Kristallographie - New Crystal Structures'
_journal_page_first 273
_journal_page_last 274
_journal_volume 219
_journal_year 2004
_chemical_formula_structural 'C13 H22 Cl3 N Te0.5'
_chemical_formula_sum 'C26 H44 Cl6 N2 Te'
_chemical_formula_weight 724.93
_space_group_IT_number 14
_symmetry_cell_setting monoclinic
_symmetry_space_group_name_Hall '-P 2yn'
_symmetry_space_group_name_H-M 'P 1 21/n 1'
_cell_angle_alpha 90.00
_cell_angle_beta 108.335(5)
_cell_angle_gamma 90.00
_cell_formula_units_Z 2
_cell_length_a 9.3981(5)
_cell_length_b 14.606(1)
_cell_length_c 12.4524(7)
_cell_measurement_temperature 293(2)
_cell_volume 1622.6(2)
_diffrn_ambient_temperature 293(2)
_exptl_crystal_density_diffrn 1.484
_cod_original_sg_symbol_H-M 'P 21/n'
_cod_database_code 8100118

loop_
_symmetry_equiv_pos_as_xyz
'x, y, z'
'-x+1/2, y+1/2, -z+1/2'
'-x, -y, -z'
'x-1/2, -y-1/2, z-1/2'

loop_
_atom_site_label
_atom_site_type_symbol
_atom_site_fract_x
_atom_site_fract_y
_atom_site_fract_z
_atom_site_U_iso_or_equiv
_atom_site_adp_type
_atom_site_occupancy
_atom_site_symmetry_multiplicity
_atom_site_Wyckoff_symbol
_atom_site_calc_flag
_atom_site_refinement_flags
_atom_site_disorder_assembly
_atom_site_disorder_group
Te Te 0 0 0 0.02728(5) Uani 1 2 d S . . .
Cl1 Cl 0.25451(6) -0.00581(4) 0.14994(4) 0.04942(13) Uani 1 4 e . . . .
Cl2 Cl -0.11719(6) 0.05060(4) 0.14887(4) 0.04217(11) Uani 1 4 e . . . .
Cl3 Cl 0.05251(7) 0.16632(4) -0.03385(6) 0.05408(14) Uani 1 4 e . . . .
N N 0.07058(17) 0.22777(10) 0.48045(13) 0.0325(3) Uani 1 4 e . . . .
C1 C 0.0347(2) 0.12560(13) 0.46386(16) 0.0364(4) Uani 1 4 e . . . .
H1A H -0.0384 0.1109 0.5015 0.044 Uiso 1 4 e calc R . .
H1B H -0.0124 0.1146 0.3837 0.044 Uiso 1 4 e calc R . .
C2 C 0.1644(2) 0.06038(13) 0.50586(15) 0.0365(4) Uani 1 4 e . . . .
C3 C 0.2266(3) 0.03758(15) 0.62014(18) 0.0454(5) Uani 1 4 e . . . .
H3 H 0.1933 0.0670 0.6740 0.055 Uiso 1 4 e calc R . .
C4 C 0.3378(3) -0.02855(17) 0.6539(2) 0.0532(6) Uani 1 4 e . . . .
H4 H 0.3801 -0.0423 0.7303 0.064 Uiso 1 4 e calc R . .
C5 C 0.3854(3) -0.07368(17) 0.5750(2) 0.0584(6) Uani 1 4 e . . . .
H5 H 0.4596 -0.1182 0.5979 0.070 Uiso 1 4 e calc R . .
C6 C 0.3234(3) -0.05307(17) 0.4617(2) 0.0564(6) Uani 1 4 e . . . .
H6 H 0.3548 -0.0846 0.4083 0.068 Uiso 1 4 e calc R . .
C7 C 0.2153(3) 0.01373(14) 0.4271(2) 0.0462(5) Uani 1 4 e . . . .
H7 H 0.1759 0.0279 0.3506 0.055 Uiso 1 4 e calc R . .
C10 C -0.0746(2) 0.27781(15) 0.4226(2) 0.0470(5) Uani 1 4 e . . . .
H10A H -0.1068 0.2623 0.3428 0.056 Uiso 1 4 e calc R . .
H10B H -0.1508 0.2560 0.4538 0.056 Uiso 1 4 e calc R . .
C11 C -0.0654(3) 0.38078(17) 0.4339(3) 0.0633(7) Uani 1 4 e . . . .
H11A H -0.0383 0.3973 0.5124 0.095 Uiso 1 4 e calc R . .
H11B H -0.1609 0.4071 0.3938 0.095 Uiso 1 4 e calc R . .
H11C H 0.0091 0.4034 0.4026 0.095 Uiso 1 4 e calc R . .
C20 C 0.1939(2) 0.25389(14) 0.43167(18) 0.0431(4) Uani 1 4 e . . . .
H20A H 0.2809 0.2161 0.4671 0.052 Uiso 1 4 e calc R . .
H20B H 0.2221 0.3170 0.4519 0.052 Uiso 1 4 e calc R . .
C21 C 0.1545(3) 0.24424(19) 0.3042(2) 0.0652(7) Uani 1 4 e . . . .
H21A H 0.1227 0.1826 0.2825 0.098 Uiso 1 4 e calc R . .
H21B H 0.2410 0.2581 0.2818 0.098 Uiso 1 4 e calc R . .
H21C H 0.0749 0.2859 0.2677 0.098 Uiso 1 4 e calc R . .
C30 C 0.1275(3) 0.25196(15) 0.60513(17) 0.0448(5) Uani 1 4 e . . . .
H30A H 0.2162 0.2156 0.6406 0.054 Uiso 1 4 e calc R . .
H30B H 0.1577 0.3158 0.6121 0.054 Uiso 1 4 e calc R . .
C31 C 0.0174(3) 0.2376(2) 0.6698(2) 0.0659(7) Uani 1 4 e . . . .
H31A H -0.0670 0.2776 0.6403 0.099 Uiso 1 4 e calc R . .
H31B H 0.0655 0.2509 0.7484 0.099 Uiso 1 4 e calc R . .
H31C H -0.0162 0.1752 0.6617 0.099 Uiso 1 4 e calc R . .

loop_
_atom_site_aniso_label
_atom_site_aniso_U_11
_atom_site_aniso_U_22
_atom_site_aniso_U_33
_atom_site_aniso_U_23
_atom_site_aniso_U_13
_atom_site_aniso_U_12
Te 0.02783(7) 0.03037(8) 0.02593(7) 0.00218(6) 0.01171(5) 0.00409(6)
Cl1 0.0383(2) 0.0677(3) 0.0386(2) -0.0056(2) 0.00681(19) 0.0122(2)
Cl2 0.0418(2) 0.0530(3) 0.0364(2) -0.0030(2) 0.01891(19) 0.0047(2)
Cl3 0.0559(3) 0.0393(2) 0.0758(4) 0.0122(3) 0.0333(3) 0.0043(2)
N 0.0323(7) 0.0329(7) 0.0332(7) -0.0009(6) 0.0115(6) -0.0084(6)
C1 0.0379(9) 0.0353(9) 0.0355(9) -0.0028(7) 0.0110(8) -0.0136(8)
C2 0.0409(9) 0.0338(8) 0.0354(9) -0.0016(7) 0.0129(7) -0.0135(7)
C3 0.0593(13) 0.0395(10) 0.0381(10) 0.0004(9) 0.0162(9) -0.0060(10)
C4 0.0561(14) 0.0493(11) 0.0489(12) 0.0101(10) 0.0089(11) -0.0035(11)
C5 0.0468(12) 0.0521(13) 0.0780(17) 0.0113(12) 0.0219(12) 0.0025(10)
C6 0.0590(14) 0.0538(13) 0.0676(15) -0.0044(12) 0.0360(13) -0.0018(11)
C7 0.0548(13) 0.0469(12) 0.0413(10) -0.0020(8) 0.0215(9) -0.0065(9)
C10 0.0380(10) 0.0490(12) 0.0537(12) 0.0106(10) 0.0141(9) -0.0009(9)
C11 0.0578(15) 0.0489(13) 0.089(2) 0.0188(13) 0.0316(14) 0.0099(11)
C20 0.0424(10) 0.0396(10) 0.0542(12) -0.0004(9) 0.0251(9) -0.0114(8)
C21 0.0902(19) 0.0628(15) 0.0574(15) -0.0021(12) 0.0442(14) -0.0215(14)
C30 0.0541(12) 0.0408(10) 0.0371(10) -0.0087(8) 0.0108(9) -0.0097(9)
C31 0.0894(19) 0.0725(17) 0.0478(13) -0.0073(12) 0.0386(13) -0.0080(15)

loop_
_geom_bond_atom_site_label_1
_geom_bond_atom_site_label_2
_geom_bond_distance
_geom_bond_site_symmetry_2
_geom_bond_publ_flag
Te Cl1 2.5308(5) . ?
Te Cl2 2.5457(5) . ?
Te Cl3 2.5404(6) . ?
N C10 1.516(3) . ?
N C30 1.516(2) . ?
N C20 1.517(2) . ?
N C1 1.529(2) . ?
C1 C2 1.505(3) . ?
C1 H1A 0.97 . ?
C1 H1B 0.97 . ?
C2 C7 1.397(3) . ?
C2 C3 1.398(3) . ?
C3 C4 1.387(4) . ?
C3 H3 0.93 . ?
C4 C5 1.370(4) . ?
C4 H4 0.93 . ?
C5 C6 1.381(4) . ?
C5 H5 0.93 . ?
C6 C7 1.376(3) . ?
C6 H6 0.93 . ?
C7 H7 0.93 . ?
C10 C11 1.511(3) . ?
C10 H10A 0.97 . ?
C10 H10B 0.97 . ?
C11 H11A 0.96 . ?
C11 H11B 0.96 . ?
C11 H11C 0.96 . ?
C20 C21 1.519(3) . ?
C20 H20A 0.97 . ?
C20 H20B 0.97 . ?
C21 H21A 0.96 . ?
C21 H21B 0.96 . ?
C21 H21C 0.96 . ?
C30 C31 1.512(3) . ?
C30 H30A 0.97 . ?
C30 H30B 0.97 . ?
C31 H31A 0.96 . ?
C31 H31B 0.96 . ?
C31 H31C 0.96 . ?
